data_4061790
_journal_name_full Organometallics
_journal_paper_doi 10.1021/om050683x
_journal_year 2005
_chemical_formula_sum 'C26 H56 B10 Li4 O5'
_chemical_formula_weight 584.57
_space_group_IT_number 2
_symmetry_cell_setting triclinic
_symmetry_space_group_name_Hall '-P 1'
_symmetry_space_group_name_H-M 'P -1'
_cell_angle_alpha 71.865(2)
_cell_angle_beta 67.168(2)
_cell_angle_gamma 84.609(2)
_cell_formula_units_Z 2
_cell_length_a 12.1948(9)
_cell_length_b 12.2772(9)
_cell_length_c 13.9208(10)
_cell_measurement_temperature 293(2)
_cell_volume 1824.6(2)
_diffrn_ambient_temperature 293(2)
_exptl_crystal_density_diffrn 1.064
_cod_depositor_comments
;
The following automatic conversions were performed:
'_symmetry_cell_setting' value 'TRICLINIC' changed to 'triclinic'
according to '/home/saulius/struct/CIF-dictionaries/cif_core.dic'
dictionary named 'cif_core.dic' version 2.4.1 from 2010-06-29.

Automatic conversion script
Id: cif_fix_enum 1527 2010-12-29 10:47:43Z saulius 
;
_cod_database_code 4061790

loop_
_symmetry_equiv_pos_as_xyz
'x, y, z'
'-x, -y, -z'

loop_
_atom_site_label
_atom_site_type_symbol
_atom_site_fract_x
_atom_site_fract_y
_atom_site_fract_z
_atom_site_U_iso_or_equiv
_atom_site_adp_type
_atom_site_occupancy
_atom_site_symmetry_multiplicity
_atom_site_calc_flag
_atom_site_refinement_flags
_atom_site_disorder_assembly
_atom_site_disorder_group
C1 C 0.3336(3) 0.3382(3) 0.2508(3) 0.0493(11) Uani 1 1 d . . .
C2 C 0.3950(4) 0.2490(3) 0.1879(3) 0.0486(11) Uani 1 1 d . . .
C11 C 0.3092(4) 0.1724(4) 0.1820(5) 0.0755(15) Uani 1 1 d . . .
H11A H 0.2928 0.2096 0.1168 0.091 Uiso 1 1 calc R . .
H11B H 0.3485 0.1016 0.1736 0.091 Uiso 1 1 calc R . .
C12 C 0.1970(5) 0.1437(5) 0.2740(5) 0.0823(17) Uani 1 1 d . . .
H12A H 0.1572 0.0696 0.2940 0.099 Uiso 1 1 calc R . .
C13 C 0.1419(5) 0.2204(6) 0.3298(5) 0.0897(18) Uani 1 1 d . . .
H13A H 0.0634 0.2021 0.3891 0.108 Uiso 1 1 calc R . .
C14 C 0.1972(4) 0.3370(5) 0.2891(4) 0.0718(15) Uani 1 1 d . . .
H14A H 0.1648 0.3730 0.3469 0.086 Uiso 1 1 calc R . .
H14B H 0.1756 0.3825 0.2288 0.086 Uiso 1 1 calc R . .
O1 O 0.2874(4) 0.0464(4) 0.5039(3) 0.1088(15) Uani 1 1 d . . .
C21 C 0.2091(10) -0.0454(8) 0.5500(7) 0.184(5) Uani 1 1 d . . .
H21A H 0.2472 -0.1103 0.5259 0.220 Uiso 1 1 calc R . .
H21B H 0.1409 -0.0263 0.5291 0.220 Uiso 1 1 calc R . .
C22 C 0.1708(7) -0.0737(8) 0.6703(7) 0.132(3) Uani 1 1 d . . .
H22A H 0.0857 -0.0648 0.7039 0.158 Uiso 1 1 calc R . .
H22B H 0.1895 -0.1522 0.7012 0.158 Uiso 1 1 calc R . .
C23 C 0.2362(8) 0.0062(8) 0.6884(6) 0.129(3) Uani 1 1 d . . .
H23A H 0.2671 -0.0322 0.7445 0.155 Uiso 1 1 calc R . .
H23B H 0.1867 0.0683 0.7087 0.155 Uiso 1 1 calc R . .
C24 C 0.3322(8) 0.0477(7) 0.5816(7) 0.148(3) Uani 1 1 d . . .
H24A H 0.3577 0.1249 0.5697 0.177 Uiso 1 1 calc R . .
H24B H 0.3999 -0.0016 0.5769 0.177 Uiso 1 1 calc R . .
O2 O 0.7497(3) 0.2526(3) -0.1596(3) 0.0844(12) Uani 1 1 d . . .
C31 C 0.7695(7) 0.1410(6) -0.0983(6) 0.115(2) Uani 1 1 d . . .
H31A H 0.7072 0.0877 -0.0840 0.138 Uiso 1 1 calc R . .
H31B H 0.7685 0.1429 -0.0288 0.138 Uiso 1 1 calc R . .
C32 C 0.8843(8) 0.1046(7) -0.1612(8) 0.147(3) Uani 1 1 d . . .
H32A H 0.8774 0.0282 -0.1653 0.176 Uiso 1 1 calc R . .
H32B H 0.9412 0.1039 -0.1280 0.176 Uiso 1 1 calc R . .
C33 C 0.9218(9) 0.1870(9) -0.2690(8) 0.186(5) Uani 1 1 d . . .
H33A H 0.9056 0.1574 -0.3193 0.223 Uiso 1 1 calc R . .
H33B H 1.0062 0.2054 -0.2972 0.223 Uiso 1 1 calc R . .
C34 C 0.8507(7) 0.2895(6) -0.2536(6) 0.132(3) Uani 1 1 d . . .
H34A H 0.8965 0.3446 -0.2462 0.159 Uiso 1 1 calc R . .
H34B H 0.8288 0.3258 -0.3160 0.159 Uiso 1 1 calc R . .
O3 O 0.7614(4) 0.5206(3) 0.3222(3) 0.0908(12) Uani 1 1 d D . .
C41 C 0.7646(16) 0.5656(9) 0.3952(11) 0.287(10) Uani 1 1 d D . .
H41A H 0.6836 0.5740 0.4428 0.344 Uiso 1 1 calc R . .
H41B H 0.8018 0.6415 0.3580 0.344 Uiso 1 1 calc R . .
C42 C 0.8278(13) 0.4992(10) 0.4607(10) 0.211(6) Uani 1 1 d D . .
H42A H 0.9069 0.5320 0.4363 0.253 Uiso 1 1 calc R . .
H42B H 0.7851 0.4942 0.5371 0.253 Uiso 1 1 calc R . .
C43 C 0.8331(12) 0.3922(9) 0.4445(9) 0.193(5) Uani 1 1 d D . .
H43A H 0.7803 0.3367 0.5093 0.231 Uiso 1 1 calc R . .
H43B H 0.9135 0.3644 0.4262 0.231 Uiso 1 1 calc R . .
C44 C 0.7957(17) 0.4123(9) 0.3562(12) 0.301(11) Uani 1 1 d D . .
H44A H 0.8606 0.3958 0.2954 0.361 Uiso 1 1 calc R . .
H44B H 0.7299 0.3597 0.3780 0.361 Uiso 1 1 calc R . .
O4 O 0.8360(4) 0.6416(4) 0.0797(4) 0.1165(17) Uani 1 1 d . . .
C51 C 0.9233(11) 0.7098(12) 0.0782(7) 0.230(7) Uani 1 1 d D . .
H51A H 0.9691 0.6634 0.1188 0.275 Uiso 1 1 calc R . .
H51B H 0.8864 0.7697 0.1112 0.275 Uiso 1 1 calc R . .
C52 C 0.9983(8) 0.7587(10) -0.0329(7) 0.189(5) Uani 1 1 d D . .
H52A H 1.0808 0.7581 -0.0403 0.227 Uiso 1 1 calc R . .
H52B H 0.9774 0.8374 -0.0595 0.227 Uiso 1 1 calc R . .
C53 C 0.9821(6) 0.6910(7) -0.0944(7) 0.136(3) Uani 1 1 d D . .
H53A H 1.0507 0.6444 -0.1164 0.164 Uiso 1 1 calc R . .
H53B H 0.9703 0.7398 -0.1592 0.164 Uiso 1 1 calc R . .
C54 C 0.8771(6) 0.6196(6) -0.0208(6) 0.113(2) Uani 1 1 d D . .
H54A H 0.8158 0.6361 -0.0511 0.135 Uiso 1 1 calc R . .
H54B H 0.8962 0.5394 -0.0112 0.135 Uiso 1 1 calc R . .
O5 O 0.6185(4) 0.7227(4) 0.2330(4) 0.1058(14) Uani 1 1 d . . .
C61 C 0.6333(11) 0.8262(8) 0.1452(9) 0.165(4) Uani 1 1 d . . .
H61A H 0.6916 0.8775 0.1415 0.198 Uiso 1 1 calc R . .
H61B H 0.6597 0.8096 0.0761 0.198 Uiso 1 1 calc R . .
C62 C 0.5211(14) 0.8757(11) 0.1681(13) 0.203(6) Uani 1 1 d . . .
H62A H 0.4817 0.8585 0.1257 0.244 Uiso 1 1 calc R . .
H62B H 0.5302 0.9583 0.1483 0.244 Uiso 1 1 calc R . .
C63 C 0.4497(10) 0.8296(9) 0.2846(12) 0.189(5) Uani 1 1 d . . .
H63A H 0.3698 0.8081 0.2967 0.226 Uiso 1 1 calc R . .
H63B H 0.4450 0.8849 0.3229 0.226 Uiso 1 1 calc R . .
C64 C 0.5163(9) 0.7272(8) 0.3205(10) 0.205(6) Uani 1 1 d . . .
H64A H 0.5362 0.7328 0.3799 0.246 Uiso 1 1 calc R . .
H64B H 0.4676 0.6581 0.3462 0.246 Uiso 1 1 calc R . .
B3 B 0.5258(4) 0.2728(4) 0.0903(4) 0.0471(12) Uani 1 1 d . . .
B4 B 0.6103(4) 0.3959(4) 0.0590(4) 0.0447(12) Uani 1 1 d . . .
B5 B 0.5399(4) 0.4963(4) 0.1302(4) 0.0460(12) Uani 1 1 d . . .
B6 B 0.3945(4) 0.4622(4) 0.2247(4) 0.0476(13) Uani 1 1 d . . .
B8 B 0.4999(5) 0.1881(4) 0.2260(4) 0.0543(14) Uani 1 1 d . . .
B9 B 0.6310(5) 0.2654(4) 0.1523(4) 0.0520(13) Uani 1 1 d . . .
B10 B 0.6395(5) 0.3972(4) 0.1734(4) 0.0511(13) Uani 1 1 d . . .
B11 B 0.5136(5) 0.4324(4) 0.2716(4) 0.0525(13) Uani 1 1 d . . .
B7 B 0.3923(5) 0.3392(4) 0.3350(4) 0.0538(14) Uani 1 1 d . . .
B12 B 0.5446(5) 0.2790(4) 0.2906(4) 0.0548(14) Uani 1 1 d . . .
Li3 Li 0.3359(8) 0.1623(7) 0.3685(7) 0.077(2) Uani 1 1 d . . .
Li1 Li 0.4115(6) 0.4246(5) 0.0688(6) 0.0476(17) Uani 1 1 d . . .
Li2 Li 0.6240(7) 0.3539(6) -0.1012(6) 0.063(2) Uani 1 1 d . . .
Li4 Li 0.6884(8) 0.5729(7) 0.2098(7) 0.076(2) Uani 1 1 d . . .
H6 H 0.331(4) 0.531(3) 0.245(3) 0.060(12) Uiso 1 1 d . . .
H5 H 0.564(3) 0.588(3) 0.095(3) 0.051(11) Uiso 1 1 d . . .
H3 H 0.539(3) 0.228(3) 0.027(3) 0.055(11) Uiso 1 1 d . . .
H8 H 0.504(3) 0.096(3) 0.251(3) 0.048(10) Uiso 1 1 d . . .
H10 H 0.731(4) 0.427(3) 0.163(3) 0.055(11) Uiso 1 1 d . . .
H12 H 0.582(3) 0.234(3) 0.358(3) 0.058(11) Uiso 1 1 d . . .
H4 H 0.690(3) 0.427(3) -0.025(3) 0.046(10) Uiso 1 1 d . . .
H11 H 0.537(4) 0.480(4) 0.324(3) 0.064(12) Uiso 1 1 d . . .
H7 H 0.340(3) 0.325(3) 0.419(3) 0.045(10) Uiso 1 1 d . . .
H9 H 0.713(4) 0.217(3) 0.136(3) 0.054(11) Uiso 1 1 d . . .

loop_
_atom_site_aniso_label
_atom_site_aniso_U_11
_atom_site_aniso_U_22
_atom_site_aniso_U_33
_atom_site_aniso_U_23
_atom_site_aniso_U_13
_atom_site_aniso_U_12
C1 0.043(2) 0.050(3) 0.043(2) -0.007(2) -0.0082(19) -0.0031(19)
C2 0.056(3) 0.036(2) 0.052(3) -0.006(2) -0.023(2) -0.0066(19)
C11 0.070(3) 0.052(3) 0.103(4) -0.015(3) -0.038(3) -0.004(2)
C12 0.069(4) 0.072(4) 0.097(4) -0.005(3) -0.030(3) -0.028(3)
C13 0.055(3) 0.102(5) 0.093(4) -0.009(4) -0.016(3) -0.029(3)
C14 0.055(3) 0.090(4) 0.059(3) -0.016(3) -0.014(2) -0.005(3)
O1 0.127(3) 0.106(3) 0.066(3) 0.023(2) -0.033(3) -0.056(3)
C21 0.279(13) 0.135(7) 0.112(7) 0.023(6) -0.068(8) -0.118(8)
C22 0.094(5) 0.140(7) 0.106(6) 0.021(5) -0.017(4) -0.033(5)
C23 0.146(7) 0.138(7) 0.096(6) -0.022(5) -0.057(6) 0.039(6)
C24 0.168(8) 0.140(7) 0.119(7) 0.034(5) -0.079(7) -0.059(6)
O2 0.094(3) 0.063(2) 0.076(2) -0.0217(19) -0.016(2) 0.0262(19)
C31 0.130(6) 0.089(5) 0.111(5) -0.033(4) -0.038(5) 0.050(4)
C32 0.163(8) 0.120(6) 0.157(8) -0.055(6) -0.066(7) 0.075(6)
C33 0.162(8) 0.169(9) 0.146(8) -0.039(7) -0.002(7) 0.092(7)
C34 0.102(5) 0.120(6) 0.122(6) -0.021(5) -0.008(5) 0.041(4)
O3 0.125(3) 0.095(3) 0.080(3) -0.030(2) -0.065(2) 0.009(2)
C41 0.61(3) 0.166(9) 0.286(15) -0.102(10) -0.38(2) 0.106(13)
C42 0.346(16) 0.210(11) 0.205(11) -0.105(9) -0.229(12) 0.113(11)
C43 0.300(14) 0.170(10) 0.189(10) -0.081(8) -0.180(11) 0.110(10)
C44 0.63(3) 0.165(10) 0.354(19) -0.129(11) -0.43(2) 0.159(14)
O4 0.116(3) 0.149(4) 0.075(3) -0.019(3) -0.019(3) -0.077(3)
C51 0.232(11) 0.326(15) 0.112(7) -0.034(8) -0.024(7) -0.204(12)
C52 0.136(8) 0.252(12) 0.144(8) -0.026(9) -0.013(6) -0.121(8)
C53 0.084(5) 0.165(8) 0.118(6) -0.001(6) -0.020(5) -0.026(5)
C54 0.096(5) 0.124(6) 0.088(5) -0.017(4) -0.011(4) -0.013(4)
O5 0.127(4) 0.073(3) 0.123(4) -0.029(3) -0.054(3) 0.011(2)
C61 0.226(12) 0.097(6) 0.180(10) -0.041(7) -0.090(9) 0.025(7)
C62 0.234(15) 0.181(12) 0.274(17) -0.125(13) -0.152(14) 0.086(12)
C63 0.150(9) 0.114(8) 0.244(14) -0.059(9) -0.014(9) 0.021(6)
C64 0.160(9) 0.104(7) 0.269(13) -0.093(8) 0.033(9) 0.008(6)
B3 0.061(3) 0.037(3) 0.048(3) -0.014(2) -0.025(3) 0.007(2)
B4 0.042(3) 0.044(3) 0.042(3) -0.007(2) -0.014(2) 0.004(2)
B5 0.059(3) 0.037(3) 0.045(3) -0.008(2) -0.025(2) -0.001(2)
B6 0.053(3) 0.043(3) 0.044(3) -0.014(2) -0.017(2) 0.010(2)
B8 0.069(3) 0.035(3) 0.056(3) -0.003(2) -0.029(3) 0.004(2)
B9 0.058(3) 0.045(3) 0.050(3) -0.009(2) -0.024(3) 0.010(2)
B10 0.054(3) 0.047(3) 0.053(3) -0.007(2) -0.026(3) -0.005(2)
B11 0.070(3) 0.049(3) 0.043(3) -0.010(2) -0.027(3) -0.005(2)
B7 0.060(3) 0.061(3) 0.033(3) -0.011(2) -0.011(3) -0.004(3)
B12 0.068(3) 0.051(3) 0.047(3) -0.006(2) -0.031(3) 0.003(3)
Li3 0.082(6) 0.065(5) 0.064(5) 0.002(4) -0.019(5) -0.012(4)
Li1 0.053(4) 0.042(4) 0.047(4) -0.008(3) -0.020(3) -0.005(3)
Li2 0.077(5) 0.051(4) 0.053(5) -0.018(4) -0.018(4) 0.010(4)
Li4 0.088(6) 0.068(5) 0.075(6) -0.014(5) -0.037(5) -0.013(4)

loop_
_geom_bond_atom_site_label_1
_geom_bond_atom_site_label_2
_geom_bond_distance
_geom_bond_site_symmetry_2
_geom_bond_publ_flag
C1 C14 1.537(6) . ?
C1 C2 1.568(6) . ?
C1 B7 1.596(7) . ?
C1 B6 1.632(6) . ?
C1 Li1 2.257(8) . ?
C1 Li3 2.273(9) . ?
C2 C11 1.511(6) . ?
C2 B8 1.606(7) . ?
C2 B3 1.623(6) . ?
C2 Li1 2.244(8) . ?
C2 Li3 2.245(9) . ?
C11 C12 1.444(7) . ?
C11 Li3 2.703(11) . ?
C12 C13 1.369(8) . ?
C12 Li3 2.577(11) . ?
C13 C14 1.484(8) . ?
C13 Li3 2.613(11) . ?
O1 C21 1.367(8) . ?
O1 C24 1.394(9) . ?
O1 Li3 1.885(9) . ?
C21 C22 1.485(11) . ?
C22 C23 1.456(11) . ?
C23 C24 1.459(10) . ?
O2 C34 1.386(7) . ?
O2 C31 1.426(7) . ?
O2 Li2 1.964(8) . ?
C31 C32 1.450(9) . ?
C32 C33 1.447(11) . ?
C33 C34 1.482(9) . ?
O3 C41 1.312(8) . ?
O3 C44 1.351(8) . ?
O3 Li4 2.001(10) . ?
C41 C42 1.433(8) . ?
C42 C43 1.393(8) . ?
C43 C44 1.416(8) . ?
O4 C54 1.395(8) . ?
O4 C51 1.405(9) . ?
O4 Li4 2.010(10) . ?
C51 C52 1.420(7) . ?
C52 C53 1.438(8) . ?
C53 C54 1.446(7) . ?
O5 C64 1.375(9) . ?
O5 C61 1.430(10) . ?
O5 Li4 2.018(10) . ?
C61 C62 1.403(14) . ?
C62 C63 1.461(15) . ?
C63 C64 1.491(14) . ?
B3 B4 1.752(7) . ?
B3 B8 1.769(7) . ?
B3 B9 1.786(7) . ?
B3 Li1 2.234(8) . ?
B3 Li2 2.372(9) . ?
B4 B10 1.768(7) . ?
B4 B5 1.772(7) . ?
B4 B9 1.789(6) . ?
B4 Li1 2.373(8) . ?
B4 Li2 2.382(9) . ?
B4 Li1 2.431(8) 2_665 ?
B5 B6 1.742(7) . ?
B5 B10 1.775(7) . ?
B5 B11 1.786(7) . ?
B5 Li1 2.392(8) . ?
B5 Li1 2.476(8) 2_665 ?
B5 Li2 2.649(9) 2_665 ?
B5 Li4 2.814(10) . ?
B6 B11 1.777(7) . ?
B6 B7 1.782(7) . ?
B6 Li1 2.285(9) . ?
B6 Li2 2.427(9) 2_665 ?
B8 B9 1.708(8) . ?
B8 B12 1.862(8) . ?
B8 Li3 2.164(10) . ?
B9 B10 1.751(7) . ?
B9 B12 1.853(7) . ?
B10 B11 1.740(8) . ?
B10 B12 1.866(7) . ?
B10 Li4 2.534(10) . ?
B11 B7 1.719(7) . ?
B11 B12 1.843(7) . ?
B11 Li4 2.569(10) . ?
B7 B12 1.874(8) . ?
B7 Li3 2.192(10) . ?
B12 Li3 2.697(10) . ?
Li1 B4 2.431(8) 2_665 ?
Li1 B5 2.476(8) 2_665 ?
Li1 Li1 2.663(13) 2_665 ?
Li1 Li2 2.860(10) 2_665 ?
Li1 Li2 3.028(10) . ?
Li2 B6 2.427(9) 2_665 ?
Li2 B5 2.649(9) 2_665 ?
Li2 Li1 2.860(10) 2_665 ?
